data_4128641
loop_
_publ_author_name
'Frentzel-Beyme, Louis'
'Klo\&s, Marvin'
'Kolodzeiski, Pascal'
'Pallach, Roman'
'Henke, Sebastian'

_publ_section_title
;
 Meltable Mixed-Linker Zeolitic Imidazolate Frameworks and Their
 Microporous Glasses: From Melting Point Engineering to Selective
 Hydrocarbon Sorption.
;
_journal_issue 31
_journal_name_full 'Journal of the American Chemical Society'
_journal_page_first 12362
_journal_page_last 12371
_journal_paper_doi 10.1021/jacs.9b05558
_journal_volume 141
_journal_year 2019
_chemical_formula_moiety '0.06(C97.92 H89.92 N64 Zn16), 0.5(C3 H7 N O)'
_chemical_formula_sum 'C7.62 H9.12 N4.5 O0.5 Zn'
_chemical_formula_weight 237.12
_space_group_crystal_system orthorhombic
_space_group_IT_number 61
_space_group_name_Hall '-P 2ac 2ab'
_space_group_name_H-M_alt 'P b c a'
_atom_sites_solution_hydrogens geom
_audit_creation_date 2018-06-15
_audit_creation_method
;
Olex2 1.2
(compiled 2018.05.29 svn.r3510 for OlexSys, GUI svn.r5506)
;
_cell_angle_alpha 90
_cell_angle_beta 90
_cell_angle_gamma 90
_cell_formula_units_Z 16
_cell_length_a 15.4409(6)
_cell_length_b 15.0978(8)
_cell_length_c 18.2903(9)
_cell_measurement_reflns_used 4490
_cell_measurement_temperature 100.0(4)
_cell_measurement_theta_max 32.5890
_cell_measurement_theta_min 2.6670
_cell_volume 4263.9(4)
_computing_cell_refinement 'CrysAlisPro 1.171.38.43 (Rigaku OD, 2015)'
_computing_data_collection 'CrysAlisPro 1.171.38.43 (Rigaku OD, 2015)'
_computing_data_reduction 'CrysAlisPro 1.171.38.43 (Rigaku OD, 2015)'
_computing_molecular_graphics 'Olex2 (Dolomanov et al., 2009)'
_computing_publication_material 'Olex2 (Dolomanov et al., 2009)'
_computing_structure_refinement 'ShelXL (Sheldrick, 2015)'
_diffrn_ambient_environment N~2~
_diffrn_ambient_temperature 100.0(4)
_diffrn_detector 'CCD plate'
_diffrn_detector_area_resol_mean 16.0560
_diffrn_detector_type Sapphire3
_diffrn_measured_fraction_theta_full 0.999
_diffrn_measured_fraction_theta_max 0.999
_diffrn_measurement_details
;
List of Runs (angles in degrees, time in seconds):

  # Type    Start    End  Width  t~exp~   \w     \q     \k     \f   Frames
--------------------------------------------------------------------------
  1  \w    -47.00  81.00   1.00   15.29    --   26.03   0.00 120.00  128
  2  \w     10.00  51.00   1.00   15.29    --   26.03 -99.00  30.00   41
;
_diffrn_measurement_device 'four-circle diffractometer'
_diffrn_measurement_device_type 'Xcalibur, Sapphire3'
_diffrn_measurement_method '\w scans'
_diffrn_orient_matrix_type 'CrysAlisPro convention (1999,Acta A55,543-557)'
_diffrn_orient_matrix_UB_11 -0.0173782000
_diffrn_orient_matrix_UB_12 0.0424594000
_diffrn_orient_matrix_UB_13 -0.0080152000
_diffrn_orient_matrix_UB_21 -0.0059779000
_diffrn_orient_matrix_UB_22 -0.0128261000
_diffrn_orient_matrix_UB_23 -0.0369739000
_diffrn_orient_matrix_UB_31 -0.0420837000
_diffrn_orient_matrix_UB_32 -0.0155274000
_diffrn_orient_matrix_UB_33 0.0085297000
_diffrn_radiation_monochromator graphite
_diffrn_radiation_probe x-ray
_diffrn_radiation_type MoK\a
_diffrn_radiation_wavelength 0.71073
_diffrn_reflns_av_R_equivalents 0.0248
_diffrn_reflns_av_unetI/netI 0.0286
_diffrn_reflns_Laue_measured_fraction_full 0.999
_diffrn_reflns_Laue_measured_fraction_max 0.999
_diffrn_reflns_limit_h_max 17
_diffrn_reflns_limit_h_min -21
_diffrn_reflns_limit_k_max 11
_diffrn_reflns_limit_k_min -20
_diffrn_reflns_limit_l_max 24
_diffrn_reflns_limit_l_min -16
_diffrn_reflns_number 14670
_diffrn_reflns_point_group_measured_fraction_full 0.999
_diffrn_reflns_point_group_measured_fraction_max 0.999
_diffrn_reflns_theta_full 25.242
_diffrn_reflns_theta_max 28.999
_diffrn_reflns_theta_min 2.588
_diffrn_source 'fine-focus sealed X-ray tube'
_diffrn_source_type 'Enhance (Mo) X-ray Source'
_exptl_absorpt_coefficient_mu 2.273
_exptl_absorpt_correction_T_max 0.960
_exptl_absorpt_correction_T_min 0.948
_exptl_absorpt_correction_type analytical
_exptl_absorpt_process_details
;
CrysAlisPro 1.171.38.43 (Rigaku Oxford Diffraction, 2015)
Analytical numeric absorption correction using a multifaceted crystal
			model based on expressions derived by R.C. Clark & J.S. Reid.
(Clark, R. C. & Reid, J. S. (1995). Acta Cryst. A51, 887-897)
Empirical absorption correction using spherical harmonics,
 implemented in SCALE3 ABSPACK scaling algorithm.
;
_exptl_crystal_colour colourless
_exptl_crystal_colour_primary colourless
_exptl_crystal_density_diffrn 1.478
_exptl_crystal_description prism
_exptl_crystal_F_000 1925
_exptl_crystal_size_max 0.551
_exptl_crystal_size_mid 0.489
_exptl_crystal_size_min 0.36
_refine_diff_density_max 0.994
_refine_diff_density_min -0.491
_refine_diff_density_rms 0.088
_refine_ls_extinction_method none
_refine_ls_goodness_of_fit_ref 1.119
_refine_ls_hydrogen_treatment constr
_refine_ls_matrix_type full
_refine_ls_number_parameters 338
_refine_ls_number_reflns 5660
_refine_ls_number_restraints 115
_refine_ls_restrained_S_all 1.114
_refine_ls_R_factor_all 0.0603
_refine_ls_R_factor_gt 0.0393
_refine_ls_shift/su_max 0.001
_refine_ls_shift/su_mean 0.000
_refine_ls_structure_factor_coef Fsqd
_refine_ls_weighting_details 'w=1/[\s^2^(Fo^2^)+(0.0347P)^2^+8.4089P] where P=(Fo^2^+2Fc^2^)/3'
_refine_ls_weighting_scheme calc
_refine_ls_wR_factor_gt 0.0919
_refine_ls_wR_factor_ref 0.1091
_reflns_Friedel_coverage 0.000
_reflns_number_gt 4391
_reflns_number_total 5660
_reflns_threshold_expression 'I > 2\s(I)'
_cod_data_source_file asZIF-62-Zn-bim_0-03_final.cif
_cod_data_source_block ZIF-62-Zn-bim_0-03
_cod_original_formula_sum 'C7.62 H9.12 N4.50 O0.50 Zn'
_cod_database_code 4128641
_shelx_shelxl_version_number 2018/3
_chemical_oxdiff_formula 'Zn N4 C6 H6'
_chemical_oxdiff_usercomment 'MK133 ZIF-62 168:1'
_shelx_space_group_comment
;
The symmetry employed for this shelxl refinement is uniquely defined
by the following loop, which should always be used as a source of
symmetry information in preference to the above space-group names.
They are only intended as comments.
;
_shelx_estimated_absorpt_t_max 0.495
_shelx_estimated_absorpt_t_min 0.367
_reflns_odcompleteness_completeness 99.86
_reflns_odcompleteness_iscentric 1
_reflns_odcompleteness_theta 30.44
_olex2_refinement_description
;
1. Fixed Uiso
 At 1.2 times of:
  All C(H) groups
 At 1.5 times of:
  All C(H,H,H) groups
2. Restrained distances
 C23B-C22B \\sim C23A-C22A
 with sigma of 0.02
 N21-C22A \\sim N21-C22B
 with sigma of 0.02
 N22-C23A \\sim N22-C23B
 with sigma of 0.02
 C14-C13 \\sim C15-C14 \\sim C16-C15 \\sim C17-C16 \\sim C17-C12 \\sim C13-C12
 with sigma of 0.02
 O01-C01B \\sim O01-C01A
 with sigma of 0.02
3. Uiso/Uaniso restraints and constraints
C22A \\sim C22B \\sim C23A \\sim C23B: within 2A with sigma of 0.01 and sigma
for terminal atoms of 0.02
Uanis(C17) \\sim Ueq, Uanis(C16) \\sim Ueq, Uanis(C15) \\sim Ueq, Uanis(C14)
\\sim Ueq: with sigma of 0.01 and sigma for terminal atoms of 0.05
4. Rigid body (RIGU) restrains
 C01B, N01B, C02B, C03B
 with sigma for 1-2 distances of 0.004 and sigma for 1-3 distances of 0.004
 C01A, N01A, C03A, C02A
 with sigma for 1-2 distances of 0.004 and sigma for 1-3 distances of 0.004
5. Others
 Fixed Sof: H12(0.5) H13(0.5) C14(0.06) H14(0.06) C15(0.06) H15(0.06)
 C16(0.06) H16(0.06) C17(0.06) H17(0.06) C22A(0.5) H22A(0.5) C22B(0.5)
 H22B(0.5) C23A(0.5) H23A(0.5) C23B(0.5) H23B(0.5) C01A(0.66667) H01A(0.66667)
 C02A(0.66667) H02A(0.66667) H02B(0.66667) H02C(0.66667) C03A(0.66667)
 H03A(0.66667) H03B(0.66667) H03C(0.66667) C01B(0.33333) H01B(0.33333)
 C02B(0.33333) H02D(0.33333) H02E(0.33333) H02F(0.33333) C03B(0.33333)
 H03D(0.33333) H03E(0.33333) H03F(0.33333) N01A(0.66667) N01B(0.33333)
6.a Aromatic/amide H refined with riding coordinates:
 C11(H11), C12(H12), C13(H13), C14(H14), C15(H15), C16(H16), C17(H17),
 C21(H21), C22A(H22A), C22B(H22B), C23A(H23A), C23B(H23B), C31(H31), C32(H32),
 C33(H33), C41(H41), C42(H42), C43(H43), C01A(H01A), C01B(H01B)
6.b Idealised Me refined as rotating group:
 C02A(H02A,H02B,H02C), C03A(H03A,H03B,H03C), C02B(H02D,H02E,H02F), C03B(H03D,
 H03E,H03F)
;
_olex2_submission_special_instructions 'No special instructions were received'
_oxdiff_exptl_absorpt_empirical_details
;
Empirical correction (ABSPACK) includes:
- Absorption correction using spherical harmonics
- Frame scaling
;
_oxdiff_exptl_absorpt_empirical_full_max 1.156
_oxdiff_exptl_absorpt_empirical_full_min 0.930

loop_
_space_group_symop_operation_xyz
'x, y, z'
'-x+1/2, -y, z+1/2'
'-x, y+1/2, -z+1/2'
'x+1/2, -y+1/2, -z'
'-x, -y, -z'
'x-1/2, y, -z-1/2'
'x, -y-1/2, z-1/2'
'-x-1/2, y-1/2, z'

loop_
_atom_site_label
_atom_site_type_symbol
_atom_site_fract_x
_atom_site_fract_y
_atom_site_fract_z
_atom_site_U_iso_or_equiv
_atom_site_adp_type
_atom_site_occupancy
_atom_site_site_symmetry_order
_atom_site_calc_flag
_atom_site_refinement_flags_posn
_atom_site_refinement_flags_adp
_atom_site_refinement_flags_occupancy
_atom_site_disorder_assembly
_atom_site_disorder_group
Zn1 Zn 0.50745(2) 0.34127(3) 0.30853(2) 0.02847(10) Uani 1 1 d . . . . .
Zn2 Zn 0.20293(2) 0.14380(2) 0.41306(2) 0.02716(10) Uani 1 1 d . . . . .
N11 N 0.44213(15) 0.24029(18) 0.35106(14) 0.0301(5) Uani 1 1 d . . . . .
N12 N 0.32670(16) 0.16755(19) 0.39242(15) 0.0317(6) Uani 1 1 d . . . . .
N21 N 0.60008(16) 0.37033(19) 0.37949(14) 0.0313(6) Uani 1 1 d D . . . .
N22 N 0.67537(16) 0.37632(19) 0.48325(14) 0.0311(6) Uani 1 1 d D . . . .
N31 N 0.42252(16) 0.43963(18) 0.30469(13) 0.0289(5) Uani 1 1 d . . . . .
N32 N 0.33444(16) 0.54204(18) 0.35170(14) 0.0309(5) Uani 1 1 d . . . . .
N41 N 0.55892(16) 0.31719(19) 0.21215(14) 0.0305(5) Uani 1 1 d . . . . .
N42 N 0.63320(15) 0.24375(17) 0.12663(13) 0.0269(5) Uani 1 1 d . . . . .
C11 C 0.35616(18) 0.2390(2) 0.35874(17) 0.0304(6) Uani 1 1 d . . . . .
H11 H 0.319542 0.285108 0.341617 0.036 Uiso 1 1 calc R . . . .
C12 C 0.4702(2) 0.1635(2) 0.3844(2) 0.0378(7) Uani 1 1 d D . . . .
H12 H 0.528723 0.144682 0.388638 0.045 Uiso 0.5 1 calc R . P A 2
C13 C 0.3993(2) 0.1193(2) 0.4104(2) 0.0401(8) Uani 1 1 d D . . . .
H13 H 0.400072 0.064763 0.436362 0.048 Uiso 0.5 1 calc R . P B 2
C14 C 0.412(2) 0.0480(19) 0.4562(19) 0.016(7) Uani 0.06 1 d D U P C 1
H14 H 0.365635 0.021769 0.482856 0.019 Uiso 0.06 1 calc R . P C 1
C15 C 0.4962(19) 0.017(4) 0.461(3) 0.040(13) Uani 0.06 1 d D U P C 1
H15 H 0.503856 -0.037838 0.485406 0.048 Uiso 0.06 1 calc R . P C 1
C16 C 0.570(2) 0.056(2) 0.434(2) 0.023(9) Uani 0.06 1 d D U P C 1
H16 H 0.626807 0.032778 0.441282 0.028 Uiso 0.06 1 calc R . P C 1
C17 C 0.5541(16) 0.134(3) 0.395(3) 0.029(10) Uani 0.06 1 d D U P C 1
H17 H 0.601175 0.166777 0.375608 0.035 Uiso 0.06 1 calc R . P C 1
C21 C 0.60526(18) 0.3470(2) 0.44911(16) 0.0264(6) Uani 1 1 d . . . . .
H21 H 0.562285 0.312218 0.472669 0.032 Uiso 1 1 calc R . . . .
C22A C 0.6799(7) 0.4039(8) 0.3627(9) 0.044(3) Uani 0.5 1 d D U P D 1
H22A H 0.699633 0.421138 0.315668 0.053 Uiso 0.5 1 calc R . P D 1
C22B C 0.6655(8) 0.4322(9) 0.3735(9) 0.051(3) Uani 0.5 1 d D U P D 2
H22B H 0.675984 0.467522 0.331409 0.061 Uiso 0.5 1 calc R . P D 2
C23A C 0.7253(10) 0.4078(9) 0.4258(8) 0.050(3) Uani 0.5 1 d D U P D 1
H23A H 0.783022 0.428951 0.430128 0.060 Uiso 0.5 1 calc R . P D 1
C23B C 0.7127(10) 0.4355(8) 0.4357(8) 0.048(3) Uani 0.5 1 d D U P D 2
H23B H 0.761986 0.471569 0.444777 0.057 Uiso 0.5 1 calc R . P D 2
C31 C 0.40398(18) 0.4917(2) 0.36122(16) 0.0285(6) Uani 1 1 d . . . . .
H31 H 0.437650 0.492788 0.404685 0.034 Uiso 1 1 calc R . . . .
C32 C 0.3601(3) 0.4589(3) 0.2541(2) 0.0495(10) Uani 1 1 d . . . . .
H32 H 0.354987 0.433355 0.206871 0.059 Uiso 1 1 calc R . . . .
C33 C 0.3068(3) 0.5206(3) 0.2832(2) 0.0535(11) Uani 1 1 d . . . . .
H33 H 0.257661 0.545262 0.259520 0.064 Uiso 1 1 calc R . . . .
C41 C 0.59679(18) 0.2418(2) 0.19274(16) 0.0301(6) Uani 1 1 d . . . . .
H41 H 0.597862 0.190959 0.223292 0.036 Uiso 1 1 calc R . . . .
C42 C 0.5713(2) 0.3720(2) 0.15365(19) 0.0394(8) Uani 1 1 d . . . . .
H42 H 0.551356 0.431350 0.149938 0.047 Uiso 1 1 calc R . . . .
C43 C 0.6169(2) 0.3276(2) 0.10158(19) 0.0386(8) Uani 1 1 d . . . . .
H43 H 0.634464 0.350863 0.055641 0.046 Uiso 1 1 calc R . . . .
O01 O 0.68291(19) 0.1307(2) 0.42840(18) 0.0610(8) Uani 1 1 d D . . . .
C01A C 0.7325(4) 0.1665(5) 0.3913(3) 0.0495(15) Uani 0.6667 1 d D U P E 1
H01A H 0.711678 0.193470 0.347825 0.059 Uiso 0.6667 1 calc R . P E 1
C02A C 0.8558(5) 0.1365(7) 0.4716(4) 0.081(3) Uani 0.6667 1 d . U P E 1
H02A H 0.876807 0.184399 0.503118 0.121 Uiso 0.6667 1 calc GR . P E 1
H02B H 0.903683 0.096341 0.460022 0.121 Uiso 0.6667 1 calc GR . P E 1
H02C H 0.809995 0.103710 0.496941 0.121 Uiso 0.6667 1 calc GR . P E 1
C03A C 0.8761(7) 0.2191(11) 0.3589(8) 0.145(6) Uani 0.6667 1 d . U P E 1
H03A H 0.841381 0.243205 0.318742 0.218 Uiso 0.6667 1 calc GR . P E 1
H03B H 0.920229 0.179034 0.339210 0.218 Uiso 0.6667 1 calc GR . P E 1
H03C H 0.904279 0.267650 0.385292 0.218 Uiso 0.6667 1 calc GR . P E 1
C01B C 0.7554(8) 0.1614(13) 0.4407(11) 0.091(6) Uani 0.3333 1 d D U P E 2
H01B H 0.770626 0.156404 0.490903 0.109 Uiso 0.3333 1 calc R . P E 2
C02B C 0.8091(16) 0.2142(15) 0.3279(10) 0.101(7) Uani 0.3333 1 d . U P E 2
H02D H 0.850730 0.176309 0.302354 0.152 Uiso 0.3333 1 calc GR . P E 2
H02E H 0.823264 0.276546 0.318844 0.152 Uiso 0.3333 1 calc GR . P E 2
H02F H 0.750536 0.201792 0.309997 0.152 Uiso 0.3333 1 calc GR . P E 2
C03B C 0.8980(9) 0.241(2) 0.4345(10) 0.145(13) Uani 0.3333 1 d . U P E 2
H03D H 0.901203 0.302161 0.417648 0.217 Uiso 0.3333 1 calc GR . P E 2
H03E H 0.948369 0.207787 0.416449 0.217 Uiso 0.3333 1 calc GR . P E 2
H03F H 0.897612 0.239444 0.488119 0.217 Uiso 0.3333 1 calc GR . P E 2
N01A N 0.8226(10) 0.1726(11) 0.4066(10) 0.068(4) Uani 0.6667 1 d . U P E 1
N01B N 0.8131(14) 0.1968(19) 0.4049(16) 0.049(5) Uani 0.3333 1 d . U P E 2

loop_
_atom_site_aniso_label
_atom_site_aniso_U_11
_atom_site_aniso_U_22
_atom_site_aniso_U_33
_atom_site_aniso_U_23
_atom_site_aniso_U_13
_atom_site_aniso_U_12
Zn1 0.02213(16) 0.0405(2) 0.02278(17) -0.00207(15) 0.00300(12) 0.00038(14)
Zn2 0.01967(16) 0.03392(18) 0.02790(18) 0.00006(15) 0.00209(12) 0.00069(13)
N11 0.0223(11) 0.0385(14) 0.0295(13) -0.0029(11) 0.0037(10) -0.0004(10)
N12 0.0211(11) 0.0384(14) 0.0356(14) -0.0031(12) 0.0032(10) 0.0007(11)
N21 0.0210(11) 0.0446(15) 0.0282(13) 0.0051(12) 0.0019(10) -0.0046(11)
N22 0.0218(11) 0.0412(14) 0.0304(13) 0.0067(12) -0.0017(10) -0.0064(10)
N31 0.0278(12) 0.0368(13) 0.0222(12) -0.0001(11) -0.0028(9) 0.0006(11)
N32 0.0266(12) 0.0334(13) 0.0328(13) -0.0050(11) -0.0074(10) 0.0001(11)
N41 0.0273(12) 0.0396(14) 0.0246(12) -0.0026(11) 0.0028(10) 0.0000(11)
N42 0.0224(11) 0.0351(13) 0.0233(12) 0.0010(10) 0.0018(9) 0.0015(10)
C11 0.0208(13) 0.0427(17) 0.0277(15) -0.0007(13) 0.0013(11) 0.0005(12)
C12 0.0244(14) 0.0388(17) 0.050(2) -0.0034(16) 0.0036(14) 0.0045(13)
C13 0.0237(15) 0.0381(17) 0.058(2) 0.0013(17) 0.0052(14) 0.0063(13)
C14 0.018(10) 0.011(10) 0.019(11) 0.005(8) 0.002(8) 0.003(8)
C15 0.043(15) 0.043(15) 0.034(15) 0.002(10) 0.001(9) 0.001(10)
C16 0.020(11) 0.028(12) 0.023(12) -0.007(9) -0.006(9) -0.002(9)
C17 0.027(13) 0.032(13) 0.028(13) 0.001(9) 0.002(9) -0.005(9)
C21 0.0205(12) 0.0346(15) 0.0242(14) 0.0007(12) 0.0026(10) -0.0052(11)
C22A 0.028(4) 0.072(7) 0.031(4) 0.013(5) 0.005(3) -0.019(5)
C22B 0.039(5) 0.072(7) 0.041(5) 0.026(5) -0.002(4) -0.020(5)
C23A 0.030(4) 0.080(8) 0.039(4) 0.008(5) 0.001(3) -0.023(5)
C23B 0.035(5) 0.059(6) 0.050(5) 0.022(5) -0.008(4) -0.022(5)
C31 0.0249(13) 0.0355(15) 0.0250(14) -0.0005(12) -0.0039(11) 0.0027(12)
C32 0.060(2) 0.051(2) 0.0366(18) -0.0148(18) -0.0240(17) 0.0143(19)
C33 0.055(2) 0.051(2) 0.054(2) -0.0202(19) -0.0363(19) 0.0197(19)
C41 0.0265(13) 0.0373(16) 0.0264(15) 0.0059(13) 0.0028(12) 0.0004(13)
C42 0.0472(19) 0.0364(17) 0.0345(17) 0.0042(14) 0.0125(15) 0.0053(15)
C43 0.0468(19) 0.0382(17) 0.0309(16) 0.0092(14) 0.0152(14) 0.0035(15)
O01 0.0373(15) 0.079(2) 0.067(2) -0.0132(18) 0.0031(14) 0.0102(15)
C01A 0.047(3) 0.071(4) 0.031(3) 0.007(3) -0.002(2) 0.021(3)
C02A 0.044(3) 0.144(8) 0.055(4) -0.001(5) -0.016(3) 0.003(4)
C03A 0.069(6) 0.206(15) 0.160(12) 0.097(12) 0.009(7) -0.025(8)
C01B 0.038(6) 0.146(17) 0.088(12) 0.029(12) 0.025(8) 0.014(8)
C02B 0.143(19) 0.096(14) 0.064(8) 0.005(9) -0.012(9) -0.031(14)
C03B 0.036(7) 0.33(4) 0.071(10) -0.067(17) 0.023(7) -0.054(13)
N01A 0.044(5) 0.094(9) 0.065(5) 0.015(6) 0.001(4) 0.025(4)
N01B 0.012(5) 0.081(14) 0.053(7) -0.016(8) 0.001(4) 0.008(7)

loop_
_atom_type_symbol
_atom_type_description
_atom_type_scat_dispersion_real
_atom_type_scat_dispersion_imag
_atom_type_scat_source
C C 0.0033 0.0016 'International Tables Vol C Tables 4.2.6.8 and 6.1.1.4'
H H 0.0000 0.0000 'International Tables Vol C Tables 4.2.6.8 and 6.1.1.4'
N N 0.0061 0.0033 'International Tables Vol C Tables 4.2.6.8 and 6.1.1.4'
O O 0.0106 0.0060 'International Tables Vol C Tables 4.2.6.8 and 6.1.1.4'
Zn Zn 0.2839 1.4301 'International Tables Vol C Tables 4.2.6.8 and 6.1.1.4'

loop_
_exptl_crystal_face_index_h
_exptl_crystal_face_index_k
_exptl_crystal_face_index_l
_exptl_crystal_face_perp_dist
-9 -4 23 0.2086
20 0 -11 0.2800
13 -11 -16 0.2500
3 -17 -15 0.2410
-8 -17 13 0.2643
21 -4 2 0.3010
9 16 -12 0.2763
8 -4 23 0.2322
-16 13 -9 0.1969
5 20 7 0.2179
15 15 0 0.2346
6 -18 -11 0.2465
-14 -16 -1 0.2502
-18 -12 3 0.2450
-12 15 12 0.1074
14 5 19 0.2243
20 7 -2 0.2765
16 6 -16 0.2939
-10 -3 -23 0.2312
-13 -4 -20 0.2369
-9 17 -12 0.2065
-20 -7 -5 0.2167
-16 -6 16 0.2192
8 -11 20 0.2246
4 -10 22 0.2369
13 -14 13 0.2389
7 -16 15 0.2366
21 -4 -5 0.2822
15 -13 -10 0.2428
14 -16 -2 0.2429
6 -21 0 0.2399
4 -20 -8 0.2450

loop_
_geom_angle_atom_site_label_1
_geom_angle_atom_site_label_2
_geom_angle_atom_site_label_3
_geom_angle
_geom_angle_site_symmetry_1
_geom_angle_site_symmetry_3
N21 Zn1 N11 106.26(11) . .
N21 Zn1 N31 109.57(11) . .
N31 Zn1 N11 104.65(10) . .
N41 Zn1 N11 114.46(11) . .
N41 Zn1 N21 109.65(11) . .
N41 Zn1 N31 111.96(11) . .
N12 Zn2 N32 108.20(11) . 8_655
N12 Zn2 N42 108.37(11) . 6_556
N22 Zn2 N12 114.86(11) 4_456 .
N22 Zn2 N32 111.22(11) 4_456 8_655
N22 Zn2 N42 110.58(10) 4_456 6_556
N32 Zn2 N42 102.88(11) 8_655 6_556
C11 N11 Zn1 123.9(2) . .
C11 N11 C12 104.7(3) . .
C12 N11 Zn1 131.2(2) . .
C11 N12 Zn2 124.6(2) . .
C11 N12 C13 105.2(3) . .
C13 N12 Zn2 130.1(2) . .
C21 N21 Zn1 128.0(2) . .
C21 N21 C22A 105.0(7) . .
C21 N21 C22B 102.3(7) . .
C22A N21 Zn1 125.9(7) . .
C22B N21 Zn1 128.8(7) . .
C21 N22 Zn2 125.4(2) . 4_556
C21 N22 C23A 102.2(7) . .
C21 N22 C23B 105.2(8) . .
C23A N22 Zn2 131.5(7) . 4_556
C31 N31 Zn1 123.9(2) . .
C31 N31 C32 104.4(3) . .
C32 N31 Zn1 130.5(2) . .
C31 N32 Zn2 127.1(2) . 8_665
C31 N32 C33 103.8(3) . .
C33 N32 Zn2 127.7(2) . 8_665
C41 N41 Zn1 125.2(2) . .
C41 N41 C42 104.4(3) . .
C42 N41 Zn1 130.3(2) . .
C41 N42 Zn2 122.8(2) . 6_656
C41 N42 C43 104.2(3) . .
C43 N42 Zn2 132.7(2) . 6_656
N12 C11 N11 113.8(3) . .
N11 C12 C17 128.9(17) . .
C13 C12 N11 108.2(3) . .
C13 C12 C17 122.8(17) . .
C12 C13 N12 108.1(3) . .
C12 C13 C14 118.8(15) . .
C14 C13 N12 132.3(15) . .
C13 C14 C15 116(3) . .
C16 C15 C14 128(4) . .
C15 C16 C17 113(4) . .
C12 C17 C16 121(3) . .
N21 C21 N22 114.5(3) . .
C23A C22A N21 107.0(11) . .
C23B C22B N21 110.6(11) . .
C22A C23A N22 110.0(11) . .
C22B C23B N22 106.4(11) . .
N32 C31 N31 114.2(3) . .
C33 C32 N31 108.0(3) . .
C32 C33 N32 109.6(3) . .
N41 C41 N42 114.2(3) . .
C43 C42 N41 108.8(3) . .
C42 C43 N42 108.4(3) . .
O01 C01A N01A 124.3(9) . .
N01B C01B O01 136(2) . .
C02A N01A C01A 119.9(13) . .
C03A N01A C01A 119.4(12) . .
C03A N01A C02A 120.6(13) . .
C01B N01B C02B 125(2) . .
C01B N01B C03B 127(2) . .
C02B N01B C03B 107(2) . .

loop_
_geom_bond_atom_site_label_1
_geom_bond_atom_site_label_2
_geom_bond_distance
_geom_bond_site_symmetry_2
Zn1 N11 1.987(3) .
Zn1 N21 1.981(3) .
Zn1 N31 1.982(3) .
Zn1 N41 1.968(3) .
Zn2 N12 1.981(3) .
Zn2 N22 1.967(3) 4_456
Zn2 N32 1.988(3) 8_655
Zn2 N42 1.991(3) 6_556
N11 C11 1.335(4) .
N11 C12 1.380(4) .
N12 C11 1.323(4) .
N12 C13 1.378(4) .
N21 C21 1.323(4) .
N21 C22A 1.367(9) .
N21 C22B 1.380(10) .
N22 C21 1.326(4) .
N22 C23A 1.387(10) .
N22 C23B 1.373(10) .
N31 C31 1.330(4) .
N31 C32 1.367(4) .
N32 C31 1.327(4) .
N32 C33 1.362(4) .
N41 C41 1.327(4) .
N41 C42 1.366(4) .
N42 C41 1.334(4) .
N42 C43 1.370(4) .
C12 C13 1.368(5) .
C12 C17 1.384(17) .
C13 C14 1.377(17) .
C14 C15 1.387(18) .
C15 C16 1.380(18) .
C16 C17 1.393(18) .
C22A C23A 1.351(11) .
C22B C23B 1.353(11) .
C32 C33 1.352(5) .
C42 C43 1.361(5) .
O01 C01A 1.156(7) .
O01 C01B 1.233(14) .
C01A N01A 1.422(16) .
C02A N01A 1.404(17) .
C03A N01A 1.391(19) .
C01B N01B 1.23(3) .
C02B N01B 1.43(3) .
C03B N01B 1.57(3) .

loop_
_exptl_oxdiff_crystal_face_indexfrac_h
_exptl_oxdiff_crystal_face_indexfrac_k
_exptl_oxdiff_crystal_face_indexfrac_l
_exptl_oxdiff_crystal_face_x
_exptl_oxdiff_crystal_face_y
_exptl_oxdiff_crystal_face_z
-9.0831 -3.6763 23.0268 -0.1828 -0.7499 0.6357
20.0628 0.0624 -10.9880 -0.2579 0.2855 -0.9390
12.9988 -10.9394 -15.9456 -0.5626 0.6522 -0.5132
2.9452 -16.9597 -14.9261 -0.6516 0.7518 0.0121
-8.0502 -16.9911 13.0789 -0.6864 -0.2175 0.7142
21.0806 -3.9250 2.0384 -0.5493 -0.1510 -0.8088
9.0537 15.9963 -12.0728 0.6186 0.1871 -0.7324
8.0645 -3.9637 23.0378 -0.4931 -0.8492 -0.0813
-16.0511 12.9227 -9.0795 0.9004 0.2659 0.3974
5.4008 19.9119 6.5274 0.6993 -0.5290 -0.4808
15.3622 15.1354 -0.1785 0.3771 -0.2794 -0.8830
6.3936 -18.1313 -11.1086 -0.7919 0.6051 -0.0823
-14.3410 -16.0525 -0.7020 -0.4267 0.3176 0.8468
-17.8355 -12.0722 2.6914 -0.2242 0.1619 0.9610
-11.8895 14.7342 12.0838 0.7354 -0.5647 0.3746
14.1768 4.7481 18.7087 -0.1947 -0.8374 -0.5108
20.4052 7.3548 -1.8174 -0.0278 -0.1491 -0.9884
15.9655 6.0186 -15.9979 0.1063 0.4189 -0.9018
-10.0740 -3.2068 -22.5225 0.2194 0.9341 0.2816
-13.4563 -4.4746 -19.5338 0.2004 0.8601 0.4692
-9.0181 16.9369 -12.0935 0.9728 0.2838 0.0134
-20.1492 -7.1452 -4.6828 0.0843 0.3852 0.9190
-15.7389 -5.9436 16.3495 -0.1099 -0.4342 0.8941
8.0425 -10.9506 20.0689 -0.7656 -0.6496 0.0028
4.0320 -9.9650 22.0617 -0.6700 -0.7120 0.1732
13.0435 -13.9298 13.0836 -0.9230 -0.3831 -0.2210
7.0176 -15.9448 15.0886 -0.9199 -0.3953 0.0810
21.0681 -3.9259 -4.9653 -0.4930 0.1080 -0.8680
15.0130 -12.9284 -9.9314 -0.7302 0.4433 -0.5158
14.0161 -15.9248 -1.9141 -0.9044 0.1912 -0.3589
5.9748 -20.9404 0.1031 -0.9938 0.2291 0.0746
3.9547 -19.9498 -7.9075 -0.8524 0.5246 0.0759
